data_1516242
loop_
_publ_author_name
'Davies, Graham M.'
'Adams, Harry'
'Pope, Simon J. A.'
'Faulkner, Stephen'
'Ward, Michael D.'

_publ_section_title
;
 Photophysical properties of Pr(III) and Er(III) complexes of
 poly(pyrazolyl)borates.
;
_journal_issue 10
_journal_name_full
'Photochemical &amp; photobiological sciences : Official journal of the European Photochemistry Association and the European Society for Photobiology'
_journal_page_first 829
_journal_page_last 834
_journal_paper_doi 10.1039/b508382f
_journal_volume 4
_journal_year 2005
_chemical_formula_sum 'C34 H32 B2 Cl4 Er N13 O3'
_chemical_formula_weight 1001.41
_chemical_name_systematic
;
?
;
_space_group_IT_number 14
_symmetry_cell_setting monoclinic
_symmetry_space_group_name_Hall '-P 2yn'
_symmetry_space_group_name_H-M 'P 1 21/n 1'
_atom_sites_solution_hydrogens geom
_atom_sites_solution_primary direct
_atom_sites_solution_secondary difmap
_audit_creation_method SHELXL-97
_cell_angle_alpha 90.00
_cell_angle_beta 105.919(2)
_cell_angle_gamma 90.00
_cell_formula_units_Z 4
_cell_length_a 10.8892(16)
_cell_length_b 20.125(3)
_cell_length_c 18.381(3)
_cell_measurement_temperature 150(2)
_cell_volume 3873.6(10)
_computing_cell_refinement 'Bruker XSCANS'
_computing_data_collection 'Bruker XSCANS'
_computing_data_reduction 'Bruker SHELXTL'
_computing_molecular_graphics 'Bruker SHELXTL'
_computing_publication_material 'Bruker SHELXTL'
_computing_structure_refinement 'SHELXL-97 (Sheldrick, 1997)'
_computing_structure_solution 'SHELXS-97 (Sheldrick, 1990)'
_diffrn_ambient_temperature 150(2)
_diffrn_detector_area_resol_mean 100
_diffrn_measured_fraction_theta_full 0.989
_diffrn_measured_fraction_theta_max 0.989
_diffrn_measurement_device_type 'Bruker SMART 1000'
_diffrn_measurement_method '\w scans'
_diffrn_radiation_monochromator graphite
_diffrn_radiation_source 'fine-focus sealed tube'
_diffrn_radiation_type MoK\a
_diffrn_radiation_wavelength 0.71073
_diffrn_reflns_av_R_equivalents 0.0316
_diffrn_reflns_av_sigmaI/netI 0.0272
_diffrn_reflns_limit_h_max 13
_diffrn_reflns_limit_h_min -14
_diffrn_reflns_limit_k_max 26
_diffrn_reflns_limit_k_min -26
_diffrn_reflns_limit_l_max 23
_diffrn_reflns_limit_l_min -23
_diffrn_reflns_number 43030
_diffrn_reflns_theta_full 27.51
_diffrn_reflns_theta_max 27.51
_diffrn_reflns_theta_min 1.53
_diffrn_standards_decay_% 0
_diffrn_standards_number 0
_exptl_absorpt_coefficient_mu 2.498
_exptl_absorpt_correction_T_max 0.6907
_exptl_absorpt_correction_T_min 0.5628
_exptl_absorpt_correction_type multi-scan
_exptl_absorpt_process_details SADABS
_exptl_crystal_colour pink
_exptl_crystal_density_diffrn 1.717
_exptl_crystal_density_method 'not measured'
_exptl_crystal_description block
_exptl_crystal_F_000 1988
_exptl_crystal_size_max 0.26
_exptl_crystal_size_mid 0.20
_exptl_crystal_size_min 0.16
_refine_diff_density_max 0.736
_refine_diff_density_min -0.555
_refine_diff_density_rms 0.079
_refine_ls_extinction_method none
_refine_ls_goodness_of_fit_ref 1.060
_refine_ls_hydrogen_treatment mixed
_refine_ls_matrix_type full
_refine_ls_number_parameters 530
_refine_ls_number_reflns 8809
_refine_ls_number_restraints 0
_refine_ls_restrained_S_all 1.060
_refine_ls_R_factor_all 0.0310
_refine_ls_R_factor_gt 0.0239
_refine_ls_shift/su_max 0.001
_refine_ls_shift/su_mean 0.000
_refine_ls_structure_factor_coef Fsqd
_refine_ls_weighting_details 'calc w=1/[\s^2^(Fo^2^)+(0.0298P)^2^+0.5007P] where P=(Fo^2^+2Fc^2^)/3'
_refine_ls_weighting_scheme calc
_refine_ls_wR_factor_gt 0.0556
_refine_ls_wR_factor_ref 0.0576
_reflns_number_gt 7457
_reflns_number_total 8809
_reflns_threshold_expression >2sigma(I)
_cod_data_source_file b508382f.txt
_cod_data_source_block imw82
_cod_depositor_comments
;
The following automatic conversions were performed:

'_symmetry_cell_setting' value 'Monoclinic' changed to 'monoclinic'
according to
/usr/data/users/saulius/automatic-downloads/retrospective/RSC/lib/dictionaries/cif_core.dic
dictionary named 'cif_core.dic' version 2.4.2 from
2011-04-26.

'_exptl_absorpt_correction_type' value 'MULTI-SCAN'
changed to 'multi-scan' according to
/usr/data/users/saulius/automatic-downloads/retrospective/RSC/lib/dictionaries/cif_core.dic
dictionary named 'cif_core.dic' version 2.4.2 from 2011-04-26.

Automatic conversion script
Id: cif_fix_values 2281 2013-09-26 08:29:07Z andrius 
;
_cod_original_sg_symbol_H-M P2(1)/n
_cod_database_code 1516242

loop_
_symmetry_equiv_pos_as_xyz
'x, y, z'
'-x+1/2, y+1/2, -z+1/2'
'-x, -y, -z'
'x-1/2, -y-1/2, z-1/2'

loop_
_atom_site_label
_atom_site_type_symbol
_atom_site_fract_x
_atom_site_fract_y
_atom_site_fract_z
_atom_site_U_iso_or_equiv
_atom_site_adp_type
_atom_site_occupancy
_atom_site_symmetry_multiplicity
_atom_site_calc_flag
_atom_site_refinement_flags
Er1 Er 0.230544(10) 0.114205(5) 0.222057(6) 0.01819(4) Uani 1 1 d .
B1 B 0.3347(3) -0.00399(14) 0.08457(17) 0.0242(6) Uani 1 1 d .
H1A H 0.368(3) -0.0277(14) 0.0410(16) 0.037(8) Uiso 1 1 d .
H1B H 0.311(2) -0.0394(13) 0.1223(15) 0.029(7) Uiso 1 1 d .
N101 N 0.21469(19) 0.03735(10) 0.04653(11) 0.0210(4) Uani 1 1 d .
N102 N 0.15944(18) 0.08033(9) 0.08567(11) 0.0196(4) Uani 1 1 d .
C103 C 0.0553(2) 0.10402(11) 0.03466(14) 0.0219(5) Uani 1 1 d .
C104 C 0.0427(2) 0.07639(13) -0.03674(14) 0.0265(6) Uani 1 1 d .
H104 H -0.0223 0.0846 -0.0822 0.032 Uiso 1 1 calc R
C105 C 0.1456(2) 0.03478(12) -0.02606(14) 0.0262(6) Uani 1 1 d .
H105 H 0.1650 0.0082 -0.0642 0.031 Uiso 1 1 calc R
N111 N 0.01684(19) 0.18057(10) 0.12589(11) 0.0239(5) Uani 1 1 d .
C112 C -0.0291(2) 0.15142(12) 0.05738(13) 0.0233(5) Uani 1 1 d .
C113 C -0.1492(3) 0.16495(14) 0.01037(16) 0.0345(7) Uani 1 1 d .
H113 H -0.1782 0.1432 -0.0371 0.041 Uiso 1 1 calc R
C114 C -0.2269(3) 0.21037(15) 0.03293(17) 0.0414(8) Uani 1 1 d .
H114 H -0.3100 0.2201 0.0015 0.050 Uiso 1 1 calc R
C115 C -0.1808(3) 0.24118(14) 0.10220(16) 0.0363(7) Uani 1 1 d .
H115 H -0.2309 0.2731 0.1192 0.044 Uiso 1 1 calc R
C116 C -0.0599(3) 0.22463(13) 0.14622(15) 0.0310(6) Uani 1 1 d .
H116 H -0.0294 0.2459 0.1939 0.037 Uiso 1 1 calc R
N121 N 0.44075(19) 0.04439(10) 0.12897(11) 0.0223(4) Uani 1 1 d .
N122 N 0.42399(19) 0.08086(10) 0.18776(11) 0.0205(4) Uani 1 1 d .
C123 C 0.5368(2) 0.11023(12) 0.22019(14) 0.0230(5) Uani 1 1 d .
C124 C 0.6268(3) 0.09271(14) 0.18195(16) 0.0309(6) Uani 1 1 d .
H124 H 0.7134 0.1064 0.1929 0.037 Uiso 1 1 calc R
C125 C 0.5616(2) 0.05109(13) 0.12485(15) 0.0297(6) Uani 1 1 d .
H125 H 0.5963 0.0305 0.0884 0.036 Uiso 1 1 calc R
N131 N 0.44183(19) 0.15898(10) 0.30997(11) 0.0210(4) Uani 1 1 d .
C132 C 0.5491(2) 0.15120(12) 0.28753(14) 0.0231(5) Uani 1 1 d .
C133 C 0.6653(3) 0.17938(14) 0.32653(16) 0.0332(6) Uani 1 1 d .
H133 H 0.7385 0.1742 0.3085 0.040 Uiso 1 1 calc R
C134 C 0.6727(3) 0.21488(15) 0.39164(17) 0.0390(7) Uani 1 1 d .
H134 H 0.7511 0.2345 0.4191 0.047 Uiso 1 1 calc R
C135 C 0.5645(3) 0.22163(14) 0.41653(16) 0.0331(6) Uani 1 1 d .
H135 H 0.5675 0.2452 0.4618 0.040 Uiso 1 1 calc R
C136 C 0.4516(2) 0.19340(12) 0.37411(14) 0.0260(5) Uani 1 1 d .
H136 H 0.3773 0.1986 0.3911 0.031 Uiso 1 1 calc R
B2 B 0.0519(3) 0.19519(15) 0.35272(17) 0.0245(6) Uani 1 1 d .
H2A H -0.030(2) 0.1748(11) 0.3080(14) 0.019(6) Uiso 1 1 d .
H2B H 0.012(2) 0.2195(12) 0.3931(14) 0.026(7) Uiso 1 1 d .
N201 N 0.13213(19) 0.24497(10) 0.32018(11) 0.0206(4) Uani 1 1 d .
N202 N 0.19194(18) 0.22447(9) 0.26796(11) 0.0195(4) Uani 1 1 d .
C203 C 0.2485(2) 0.27924(12) 0.24896(14) 0.0205(5) Uani 1 1 d .
C204 C 0.2255(2) 0.33438(12) 0.28915(14) 0.0228(5) Uani 1 1 d .
H204 H 0.2547 0.3786 0.2869 0.027 Uiso 1 1 calc R
C205 C 0.1512(2) 0.31053(12) 0.33263(14) 0.0233(5) Uani 1 1 d .
H205 H 0.1183 0.3363 0.3663 0.028 Uiso 1 1 calc R
N211 N 0.30750(19) 0.21348(10) 0.15608(11) 0.0218(4) Uani 1 1 d .
C212 C 0.3143(2) 0.27342(12) 0.19018(13) 0.0206(5) Uani 1 1 d .
C213 C 0.3785(3) 0.32726(13) 0.16936(15) 0.0302(6) Uani 1 1 d .
H213 H 0.3839 0.3686 0.1951 0.036 Uiso 1 1 calc R
C214 C 0.4336(3) 0.31931(14) 0.11106(16) 0.0351(7) Uani 1 1 d .
H214 H 0.4790 0.3550 0.0966 0.042 Uiso 1 1 calc R
C215 C 0.4227(3) 0.25911(13) 0.07365(15) 0.0305(6) Uani 1 1 d .
H215 H 0.4578 0.2532 0.0321 0.037 Uiso 1 1 calc R
C216 C 0.3594(2) 0.20761(13) 0.09807(14) 0.0252(5) Uani 1 1 d .
H216 H 0.3524 0.1662 0.0725 0.030 Uiso 1 1 calc R
N221 N 0.14407(19) 0.13898(10) 0.39183(11) 0.0223(4) Uani 1 1 d .
N222 N 0.20660(19) 0.09843(10) 0.35374(12) 0.0220(4) Uani 1 1 d .
C223 C 0.2713(2) 0.05412(12) 0.40510(14) 0.0234(5) Uani 1 1 d .
C224 C 0.2514(2) 0.06591(13) 0.47534(15) 0.0290(6) Uani 1 1 d .
H224 H 0.2854 0.0418 0.5208 0.035 Uiso 1 1 calc R
C225 C 0.1716(3) 0.12011(13) 0.46481(15) 0.0282(6) Uani 1 1 d .
H225 H 0.1408 0.1409 0.5028 0.034 Uiso 1 1 calc R
N231 N 0.3856(2) 0.01330(10) 0.32066(12) 0.0246(5) Uani 1 1 d .
C232 C 0.3510(2) 0.00292(12) 0.38426(14) 0.0231(5) Uani 1 1 d .
C233 C 0.3872(3) -0.05335(13) 0.42954(15) 0.0305(6) Uani 1 1 d .
H233 H 0.3604 -0.0592 0.4742 0.037 Uiso 1 1 calc R
C234 C 0.4631(3) -0.10048(13) 0.40788(17) 0.0336(6) Uani 1 1 d .
H234 H 0.4884 -0.1396 0.4370 0.040 Uiso 1 1 calc R
C235 C 0.5010(3) -0.08968(13) 0.34383(16) 0.0311(6) Uani 1 1 d .
H235 H 0.5544 -0.1208 0.3283 0.037 Uiso 1 1 calc R
C236 C 0.4605(3) -0.03281(12) 0.30200(15) 0.0284(6) Uani 1 1 d .
H236 H 0.4873 -0.0260 0.2575 0.034 Uiso 1 1 calc R
N300 N 0.04440(19) 0.01075(9) 0.21410(11) 0.0187(4) Uani 1 1 d .
O301 O 0.15883(18) -0.00195(9) 0.21963(10) 0.0301(4) Uani 1 1 d .
O302 O 0.01088(17) 0.07109(9) 0.20866(10) 0.0309(4) Uani 1 1 d .
O303 O -0.0344(2) -0.03409(10) 0.21311(12) 0.0433(5) Uani 1 1 d .
C1A C 0.9162(3) 0.02833(15) 0.37547(18) 0.0417(7) Uani 1 1 d .
H1A1 H 0.9096 0.0581 0.3317 0.050 Uiso 1 1 calc R
H1A2 H 1.0064 0.0142 0.3947 0.050 Uiso 1 1 calc R
Cl1A Cl 0.81936(8) -0.04199(4) 0.34570(4) 0.0488(2) Uani 1 1 d .
Cl1B Cl 0.29356(8) 0.17656(4) 0.77111(4) 0.04606(19) Uani 1 1 d .
C1B C 0.2672(4) 0.12193(17) 0.84024(19) 0.0536(9) Uani 1 1 d .
H1B1 H 0.1855 0.1334 0.8509 0.064 Uiso 1 1 calc R
H1B2 H 0.2602 0.0759 0.8205 0.064 Uiso 1 1 calc R
Cl2A Cl 0.87055(8) 0.07227(4) 0.44738(5) 0.0486(2) Uani 1 1 d .
Cl2B Cl 0.39173(7) 0.12599(4) 0.92476(4) 0.03998(17) Uani 1 1 d .

loop_
_atom_site_aniso_label
_atom_site_aniso_U_11
_atom_site_aniso_U_22
_atom_site_aniso_U_33
_atom_site_aniso_U_23
_atom_site_aniso_U_13
_atom_site_aniso_U_12
Er1 0.01934(6) 0.01838(6) 0.01765(6) -0.00218(4) 0.00641(4) -0.00179(4)
B1 0.0268(15) 0.0230(14) 0.0233(15) -0.0037(12) 0.0077(12) 0.0005(12)
N101 0.0251(11) 0.0208(10) 0.0185(10) -0.0031(8) 0.0083(9) -0.0016(8)
N102 0.0223(10) 0.0189(10) 0.0184(10) -0.0010(8) 0.0068(8) -0.0011(8)
C103 0.0237(12) 0.0220(12) 0.0193(12) -0.0006(9) 0.0047(10) -0.0037(10)
C104 0.0287(14) 0.0311(14) 0.0183(13) 0.0002(10) 0.0042(10) -0.0012(11)
C105 0.0317(14) 0.0275(13) 0.0202(13) -0.0050(10) 0.0085(11) -0.0023(11)
N111 0.0240(11) 0.0243(11) 0.0220(11) -0.0014(9) 0.0040(9) 0.0005(9)
C112 0.0282(13) 0.0214(12) 0.0199(12) 0.0022(10) 0.0059(10) 0.0018(10)
C113 0.0335(15) 0.0399(16) 0.0241(14) -0.0072(12) -0.0025(12) 0.0068(13)
C114 0.0338(16) 0.0499(19) 0.0321(16) -0.0068(13) -0.0049(13) 0.0151(14)
C115 0.0354(16) 0.0393(16) 0.0309(15) -0.0065(13) 0.0037(13) 0.0141(13)
C116 0.0331(15) 0.0327(14) 0.0241(14) -0.0060(11) 0.0024(12) 0.0055(12)
N121 0.0242(11) 0.0244(11) 0.0204(11) -0.0006(8) 0.0095(9) 0.0024(9)
N122 0.0226(10) 0.0192(10) 0.0198(10) -0.0004(8) 0.0060(8) 0.0013(8)
C123 0.0224(12) 0.0222(12) 0.0246(13) 0.0023(10) 0.0071(10) 0.0002(10)
C124 0.0230(13) 0.0373(15) 0.0341(15) 0.0015(12) 0.0108(12) -0.0017(11)
C125 0.0270(14) 0.0362(15) 0.0298(15) 0.0012(12) 0.0144(12) 0.0048(11)
N131 0.0210(10) 0.0206(10) 0.0195(10) 0.0002(8) 0.0023(8) -0.0005(8)
C132 0.0213(12) 0.0236(12) 0.0241(13) 0.0037(10) 0.0055(10) -0.0003(10)
C133 0.0244(14) 0.0379(16) 0.0362(16) -0.0044(12) 0.0065(12) -0.0062(12)
C134 0.0276(15) 0.0444(17) 0.0402(17) -0.0095(14) 0.0010(13) -0.0094(13)
C135 0.0343(15) 0.0334(15) 0.0281(15) -0.0084(12) 0.0027(12) -0.0041(12)
C136 0.0269(13) 0.0267(13) 0.0233(13) 0.0002(11) 0.0049(11) 0.0011(11)
B2 0.0250(15) 0.0253(15) 0.0250(15) -0.0017(12) 0.0102(12) -0.0004(12)
N201 0.0223(10) 0.0215(10) 0.0172(10) -0.0027(8) 0.0039(8) 0.0022(8)
N202 0.0195(10) 0.0193(10) 0.0201(10) -0.0017(8) 0.0061(8) 0.0002(8)
C203 0.0206(12) 0.0207(12) 0.0180(11) 0.0011(10) 0.0015(9) -0.0005(10)
C204 0.0251(12) 0.0179(12) 0.0239(13) -0.0008(10) 0.0041(10) 0.0001(10)
C205 0.0237(13) 0.0225(12) 0.0217(13) -0.0023(10) 0.0028(10) 0.0034(10)
N211 0.0224(11) 0.0212(10) 0.0222(11) 0.0014(8) 0.0066(9) -0.0002(8)
C212 0.0214(12) 0.0216(12) 0.0175(12) 0.0016(9) 0.0031(10) 0.0006(10)
C213 0.0376(15) 0.0254(14) 0.0285(15) 0.0003(11) 0.0105(12) -0.0053(11)
C214 0.0407(16) 0.0316(15) 0.0363(16) 0.0057(12) 0.0161(13) -0.0089(12)
C215 0.0331(15) 0.0367(15) 0.0243(14) 0.0030(11) 0.0124(12) -0.0026(12)
C216 0.0282(13) 0.0263(13) 0.0217(13) 0.0010(10) 0.0078(11) 0.0014(11)
N221 0.0258(11) 0.0237(10) 0.0198(11) -0.0011(9) 0.0102(9) -0.0010(9)
N222 0.0217(10) 0.0221(10) 0.0220(11) -0.0002(8) 0.0059(9) -0.0015(8)
C223 0.0232(13) 0.0250(13) 0.0217(13) 0.0029(10) 0.0056(10) -0.0038(10)
C224 0.0318(14) 0.0330(15) 0.0219(14) 0.0045(11) 0.0069(11) -0.0007(12)
C225 0.0330(14) 0.0329(14) 0.0204(13) -0.0001(11) 0.0103(11) -0.0037(12)
N231 0.0279(11) 0.0231(11) 0.0222(11) 0.0000(9) 0.0061(9) -0.0015(9)
C232 0.0193(12) 0.0246(12) 0.0227(13) 0.0019(10) 0.0013(10) -0.0030(10)
C233 0.0326(15) 0.0338(15) 0.0256(14) 0.0078(11) 0.0086(12) 0.0023(12)
C234 0.0331(15) 0.0286(14) 0.0358(16) 0.0083(12) 0.0036(13) 0.0057(12)
C235 0.0320(15) 0.0260(13) 0.0336(15) -0.0029(12) 0.0058(12) 0.0028(11)
C236 0.0327(15) 0.0267(13) 0.0264(14) -0.0004(11) 0.0092(12) -0.0002(11)
N300 0.0249(11) 0.0181(10) 0.0138(10) -0.0011(8) 0.0067(8) -0.0053(8)
O301 0.0329(11) 0.0273(10) 0.0303(10) -0.0008(8) 0.0087(8) 0.0004(8)
O302 0.0300(10) 0.0311(10) 0.0317(10) -0.0012(8) 0.0087(8) -0.0005(8)
O303 0.0442(12) 0.0410(12) 0.0466(13) -0.0042(10) 0.0157(10) -0.0188(10)
C1A 0.0442(18) 0.0414(17) 0.0443(19) -0.0028(14) 0.0204(15) -0.0077(14)
Cl1A 0.0564(5) 0.0545(5) 0.0381(4) -0.0090(4) 0.0173(4) -0.0207(4)
Cl1B 0.0596(5) 0.0451(4) 0.0369(4) -0.0010(3) 0.0190(4) -0.0086(4)
C1B 0.061(2) 0.056(2) 0.043(2) 0.0016(16) 0.0122(17) -0.0289(17)
Cl2A 0.0549(5) 0.0380(4) 0.0613(5) -0.0074(4) 0.0302(4) -0.0047(4)
Cl2B 0.0408(4) 0.0418(4) 0.0382(4) -0.0007(3) 0.0122(3) -0.0040(3)

loop_
_atom_type_symbol
_atom_type_description
_atom_type_scat_dispersion_real
_atom_type_scat_dispersion_imag
_atom_type_scat_source
C C 0.0033 0.0016 'International Tables Vol C Tables 4.2.6.8 and 6.1.1.4'
H H 0.0000 0.0000 'International Tables Vol C Tables 4.2.6.8 and 6.1.1.4'
B B 0.0013 0.0007 'International Tables Vol C Tables 4.2.6.8 and 6.1.1.4'
N N 0.0061 0.0033 'International Tables Vol C Tables 4.2.6.8 and 6.1.1.4'
O O 0.0106 0.0060 'International Tables Vol C Tables 4.2.6.8 and 6.1.1.4'
Er Er -0.2586 4.9576 'International Tables Vol C Tables 4.2.6.8 and 6.1.1.4'
Cl Cl 0.1484 0.1585 'International Tables Vol C Tables 4.2.6.8 and 6.1.1.4'

loop_
_geom_angle_atom_site_label_1
_geom_angle_atom_site_label_2
_geom_angle_atom_site_label_3
_geom_angle
N202 Er1 N122 125.22(6)
N202 Er1 O301 141.51(6)
N122 Er1 O301 91.50(6)
N202 Er1 O302 95.66(6)
N122 Er1 O302 138.43(6)
O301 Er1 O302 51.42(6)
N202 Er1 N102 123.74(6)
N122 Er1 N102 73.74(6)
O301 Er1 N102 73.39(6)
O302 Er1 N102 77.39(6)
N202 Er1 N222 73.22(6)
N122 Er1 N222 122.27(6)
O301 Er1 N222 77.42(6)
O302 Er1 N222 72.68(6)
N102 Er1 N222 147.12(6)
N202 Er1 N131 71.11(6)
N122 Er1 N131 64.91(6)
O301 Er1 N131 124.49(6)
O302 Er1 N131 148.10(6)
N102 Er1 N131 134.27(6)
N222 Er1 N131 75.68(6)
N202 Er1 N211 64.62(6)
N122 Er1 N211 71.33(6)
O301 Er1 N211 149.89(6)
O302 Er1 N211 130.29(6)
N102 Er1 N211 78.03(6)
N222 Er1 N211 132.61(6)
N131 Er1 N211 71.17(6)
N202 Er1 N111 66.42(6)
N122 Er1 N111 125.70(6)
O301 Er1 N111 103.51(6)
O302 Er1 N111 60.13(6)
N102 Er1 N111 61.96(6)
N222 Er1 N111 111.93(6)
N131 Er1 N111 131.47(6)
N211 Er1 N111 70.20(6)
N202 Er1 N300 119.15(6)
N122 Er1 N300 115.54(6)
O301 Er1 N300 25.51(6)
O302 Er1 N300 25.94(5)
N102 Er1 N300 74.49(6)
N222 Er1 N300 72.64(6)
N131 Er1 N300 140.99(6)
N211 Er1 N300 147.80(6)
N111 Er1 N300 82.14(6)
N202 Er1 N231 122.60(6)
N122 Er1 N231 65.13(6)
O301 Er1 N231 58.59(6)
O302 Er1 N231 101.21(6)
N102 Er1 N231 113.44(6)
N222 Er1 N231 60.87(6)
N131 Er1 N231 65.90(6)
N211 Er1 N231 128.19(6)
N111 Er1 N231 161.06(6)
N300 Er1 N231 78.96(6)
N101 B1 N121 108.3(2)
N101 B1 H1A 108.7(15)
N121 B1 H1A 108.1(15)
N101 B1 H1B 109.0(14)
N121 B1 H1B 110.5(14)
H1A B1 H1B 112(2)
C105 N101 N102 109.9(2)
C105 N101 B1 127.1(2)
N102 N101 B1 122.87(19)
C103 N102 N101 105.44(19)
C103 N102 Er1 124.81(15)
N101 N102 Er1 129.73(14)
N102 C103 C104 111.1(2)
N102 C103 C112 120.5(2)
C104 C103 C112 128.3(2)
C105 C104 C103 104.1(2)
C105 C104 H104 128.0
C103 C104 H104 128.0
N101 C105 C104 109.4(2)
N101 C105 H105 125.3
C104 C105 H105 125.3
C116 N111 C112 116.5(2)
C116 N111 Er1 127.21(16)
C112 N111 Er1 113.93(15)
N111 C112 C113 122.7(2)
N111 C112 C103 116.6(2)
C113 C112 C103 120.7(2)
C112 C113 C114 119.6(2)
C112 C113 H113 120.2
C114 C113 H113 120.2
C115 C114 C113 118.3(3)
C115 C114 H114 120.8
C113 C114 H114 120.8
C114 C115 C116 118.6(3)
C114 C115 H115 120.7
C116 C115 H115 120.7
N111 C116 C115 124.2(2)
N111 C116 H116 117.9
C115 C116 H116 117.9
C125 N121 N122 109.7(2)
C125 N121 B1 128.9(2)
N122 N121 B1 120.8(2)
C123 N122 N121 106.5(2)
C123 N122 Er1 120.65(16)
N121 N122 Er1 131.62(15)
N122 C123 C124 110.3(2)
N122 C123 C132 118.9(2)
C124 C123 C132 130.7(2)
C125 C124 C123 104.5(2)
C125 C124 H124 127.7
C123 C124 H124 127.7
N121 C125 C124 109.0(2)
N121 C125 H125 125.5
C124 C125 H125 125.5
C136 N131 C132 117.4(2)
C136 N131 Er1 124.77(16)
C132 N131 Er1 117.71(15)
N131 C132 C133 122.4(2)
N131 C132 C123 115.9(2)
C133 C132 C123 121.7(2)
C134 C133 C132 119.2(3)
C134 C133 H133 120.4
C132 C133 H133 120.4
C133 C134 C135 119.1(3)
C133 C134 H134 120.4
C135 C134 H134 120.4
C134 C135 C136 118.6(3)
C134 C135 H135 120.7
C136 C135 H135 120.7
N131 C136 C135 123.3(2)
N131 C136 H136 118.3
C135 C136 H136 118.3
N221 B2 N201 106.7(2)
N221 B2 H2A 111.0(12)
N201 B2 H2A 112.1(12)
N221 B2 H2B 110.2(14)
N201 B2 H2B 110.4(14)
H2A B2 H2B 106.4(18)
C205 N201 N202 109.6(2)
C205 N201 B2 130.1(2)
N202 N201 B2 120.25(19)
C203 N202 N201 105.90(19)
C203 N202 Er1 121.01(16)
N201 N202 Er1 132.57(14)
N202 C203 C204 110.5(2)
N202 C203 C212 118.5(2)
C204 C203 C212 130.9(2)
C205 C204 C203 104.5(2)
C205 C204 H204 127.7
C203 C204 H204 127.7
N201 C205 C204 109.4(2)
N201 C205 H205 125.3
C204 C205 H205 125.3
C216 N211 C212 117.7(2)
C216 N211 Er1 124.37(16)
C212 N211 Er1 117.01(15)
N211 C212 C213 122.1(2)
N211 C212 C203 116.1(2)
C213 C212 C203 121.7(2)
C214 C213 C212 118.8(2)
C214 C213 H213 120.6
C212 C213 H213 120.6
C213 C214 C215 119.6(3)
C213 C214 H214 120.2
C215 C214 H214 120.2
C214 C215 C216 118.5(3)
C214 C215 H215 120.8
C216 C215 H215 120.8
N211 C216 C215 123.2(2)
N211 C216 H216 118.4
C215 C216 H216 118.4
C225 N221 N222 109.6(2)
C225 N221 B2 127.3(2)
N222 N221 B2 123.1(2)
C223 N222 N221 105.9(2)
C223 N222 Er1 125.66(16)
N221 N222 Er1 127.65(14)
N222 C223 C224 110.7(2)
N222 C223 C232 121.0(2)
C224 C223 C232 128.3(2)
C225 C224 C223 105.0(2)
C225 C224 H224 127.5
C223 C224 H224 127.5
N221 C225 C224 108.9(2)
N221 C225 H225 125.6
C224 C225 H225 125.6
C232 N231 C236 116.9(2)
C232 N231 Er1 113.32(15)
C236 N231 Er1 127.54(17)
N231 C232 C233 123.1(2)
N231 C232 C223 116.6(2)
C233 C232 C223 120.4(2)
C234 C233 C232 118.5(3)
C234 C233 H233 120.8
C232 C233 H233 120.8
C235 C234 C233 118.9(2)
C235 C234 H234 120.6
C233 C234 H234 120.6
C234 C235 C236 119.0(3)
C234 C235 H235 120.5
C236 C235 H235 120.5
N231 C236 C235 123.7(3)
N231 C236 H236 118.2
C235 C236 H236 118.2
O303 N300 O301 121.5(2)
O303 N300 O302 120.9(2)
O301 N300 O302 117.59(19)
O303 N300 Er1 177.99(16)
O301 N300 Er1 58.08(11)
O302 N300 Er1 59.58(11)
N300 O301 Er1 96.41(13)
N300 O302 Er1 94.49(13)
Cl1A C1A Cl2A 111.51(16)
Cl1A C1A H1A1 109.3
Cl2A C1A H1A1 109.3
Cl1A C1A H1A2 109.3
Cl2A C1A H1A2 109.3
H1A1 C1A H1A2 108.0
Cl2B C1B Cl1B 111.65(18)
Cl2B C1B H1B1 109.3
Cl1B C1B H1B1 109.3
Cl2B C1B H1B2 109.3
Cl1B C1B H1B2 109.3
H1B1 C1B H1B2 108.0

loop_
_geom_bond_atom_site_label_1
_geom_bond_atom_site_label_2
_geom_bond_distance
Er1 N202 2.4509(19)
Er1 N122 2.452(2)
Er1 O301 2.4612(18)
Er1 O302 2.4923(18)
Er1 N102 2.5067(19)
Er1 N222 2.525(2)
Er1 N131 2.5841(19)
Er1 N211 2.593(2)
Er1 N111 2.840(2)
Er1 N300 2.8814(19)
Er1 N231 2.929(2)
B1 N101 1.546(3)
B1 N121 1.559(3)
B1 H1A 1.08(3)
B1 H1B 1.07(3)
N101 C105 1.341(3)
N101 N102 1.366(3)
N102 C103 1.345(3)
C103 C104 1.397(3)
C103 C112 1.462(3)
C104 C105 1.369(4)
C104 H104 0.9500
C105 H105 0.9500
N111 C116 1.340(3)
N111 C112 1.354(3)
C112 C113 1.383(3)
C113 C114 1.384(4)
C113 H113 0.9500
C114 C115 1.381(4)
C114 H114 0.9500
C115 C116 1.383(4)
C115 H115 0.9500
C116 H116 0.9500
N121 C125 1.345(3)
N121 N122 1.359(3)
N122 C123 1.346(3)
C123 C124 1.399(4)
C123 C132 1.462(3)
C124 C125 1.378(4)
C124 H124 0.9500
C125 H125 0.9500
N131 C136 1.346(3)
N131 C132 1.351(3)
C132 C133 1.392(3)
C133 C134 1.377(4)
C133 H133 0.9500
C134 C135 1.382(4)
C134 H134 0.9500
C135 C136 1.384(3)
C135 H135 0.9500
C136 H136 0.9500
B2 N221 1.552(4)
B2 N201 1.553(3)
B2 H2A 1.11(2)
B2 H2B 1.08(3)
N201 C205 1.345(3)
N201 N202 1.363(3)
N202 C203 1.354(3)
C203 C204 1.393(3)
C203 C212 1.455(3)
C204 C205 1.370(4)
C204 H204 0.9500
C205 H205 0.9500
N211 C216 1.342(3)
N211 C212 1.352(3)
C212 C213 1.399(3)
C213 C214 1.374(4)
C213 H213 0.9500
C214 C215 1.382(4)
C214 H214 0.9500
C215 C216 1.386(4)
C215 H215 0.9500
C216 H216 0.9500
N221 C225 1.347(3)
N221 N222 1.372(3)
N222 C223 1.348(3)
C223 C224 1.387(4)
C223 C232 1.464(3)
C224 C225 1.375(4)
C224 H224 0.9500
C225 H225 0.9500
N231 C232 1.339(3)
N231 C236 1.341(3)
C232 C233 1.397(3)
C233 C234 1.387(4)
C233 H233 0.9500
C234 C235 1.367(4)
C234 H234 0.9500
C235 C236 1.382(4)
C235 H235 0.9500
C236 H236 0.9500
N300 O303 1.242(3)
N300 O301 1.249(3)
N300 O302 1.264(2)
C1A Cl1A 1.760(3)
C1A Cl2A 1.771(3)
C1A H1A1 0.9900
C1A H1A2 0.9900
Cl1B C1B 1.762(3)
C1B Cl2B 1.762(3)
C1B H1B1 0.9900
C1B H1B2 0.9900
